data_4084100
loop_
_publ_author_name
'Wei, Yingfei'
'Petronilho, Ana'
'Mueller-Bunz, Helge'
'Albrecht, Martin'

_publ_section_title
;
 Mesoionic Triazolylidene Nickel Complexes: Synthesis, Ligand Lability,
 and Catalytic C--C Bond Formation Activity
;
_journal_issue 20
_journal_name_full Organometallics
_journal_page_first 5834
_journal_paper_doi 10.1021/om500593s
_journal_volume 33
_journal_year 2014
_chemical_formula_moiety 'C31 H39 N6 Ni, B F4'
_chemical_formula_sum 'C31 H39 B F4 N6 Ni'
_chemical_formula_weight 641.20
_chemical_name_systematic
; 
 ? 
;
_space_group_IT_number 2
_symmetry_cell_setting triclinic
_symmetry_space_group_name_Hall '-P 1'
_symmetry_space_group_name_H-M 'P -1'
_atom_sites_solution_hydrogens geom
_atom_sites_solution_primary direct
_atom_sites_solution_secondary difmap
_audit_creation_method SHELXL-97
_cell_angle_alpha 97.3889(7)
_cell_angle_beta 98.7774(8)
_cell_angle_gamma 111.4271(9)
_cell_formula_units_Z 2
_cell_length_a 8.7442(1)
_cell_length_b 10.0791(1)
_cell_length_c 19.4342(2)
_cell_measurement_reflns_used 21718
_cell_measurement_temperature 100(2)
_cell_measurement_theta_max 29.2450
_cell_measurement_theta_min 2.9040
_cell_volume 1543.79(3)
_computing_cell_refinement
; 
CrysAlisPro, Agilent Technologies, 
Version 1.171.36.24a (release 19-12-2012 CrysAlis171 .NET) 
(compiled Dec 19 2012,11:08:27) 
;
_computing_data_collection
; 
CrysAlisPro, Agilent Technologies, 
Version 1.171.36.24a (release 19-12-2012 CrysAlis171 .NET) 
(compiled Dec 19 2012,11:08:27) 
;
_computing_data_reduction
; 
CrysAlisPro, Agilent Technologies, 
Version 1.171.36.24a (release 19-12-2012 CrysAlis171 .NET) 
(compiled Dec 19 2012,11:08:27) 
;
_computing_structure_refinement 'SHELXL-97 (Sheldrick, 2008)'
_computing_structure_solution 'SHELXS-97 (Sheldrick, 2008)'
_diffrn_ambient_temperature 100(2)
_diffrn_detector_area_resol_mean 10.3196
_diffrn_measured_fraction_theta_full 0.997
_diffrn_measured_fraction_theta_max 0.997
_diffrn_measurement_device_type 'SuperNova, Dual, Cu at zero, Atlas'
_diffrn_measurement_method '\w scans'
_diffrn_radiation_monochromator mirror
_diffrn_radiation_source 'SuperNova (Mo) X-ray Source'
_diffrn_radiation_type MoK\a
_diffrn_radiation_wavelength 0.71073
_diffrn_reflns_av_R_equivalents 0.0451
_diffrn_reflns_av_sigmaI/netI 0.0257
_diffrn_reflns_limit_h_max 11
_diffrn_reflns_limit_h_min -11
_diffrn_reflns_limit_k_max 12
_diffrn_reflns_limit_k_min -12
_diffrn_reflns_limit_l_max 24
_diffrn_reflns_limit_l_min -24
_diffrn_reflns_number 52003
_diffrn_reflns_theta_full 27.00
_diffrn_reflns_theta_max 27.00
_diffrn_reflns_theta_min 2.82
_exptl_absorpt_coefficient_mu 0.684
_exptl_absorpt_correction_T_max 0.954
_exptl_absorpt_correction_T_min 0.840
_exptl_absorpt_correction_type analytical
_exptl_absorpt_process_details
; 
CrysAlisPro, Agilent Technologies, 
Version 1.171.36.24a (release 19-12-2012 CrysAlis171 .NET) 
(compiled Dec 19 2012,11:08:27) 
Analytical numeric absorption correction using a multifaceted crystal 
model based on expressions derived by R.C. Clark & J.S. Reid. 
(Clark, R. C. & Reid, J. S. (1995). Acta Cryst. A51, 887-897) 
;
_exptl_crystal_colour colourless
_exptl_crystal_density_diffrn 1.379
_exptl_crystal_density_method 'not measured'
_exptl_crystal_description rod
_exptl_crystal_F_000 672
_exptl_crystal_size_max 0.3130
_exptl_crystal_size_mid 0.1072
_exptl_crystal_size_min 0.0799
_refine_diff_density_max 1.108
_refine_diff_density_min -0.404
_refine_diff_density_rms 0.052
_refine_ls_extinction_method none
_refine_ls_goodness_of_fit_ref 1.051
_refine_ls_hydrogen_treatment constr
_refine_ls_matrix_type full
_refine_ls_number_parameters 392
_refine_ls_number_reflns 6719
_refine_ls_number_restraints 0
_refine_ls_restrained_S_all 1.051
_refine_ls_R_factor_all 0.0359
_refine_ls_R_factor_gt 0.0311
_refine_ls_shift/su_max 0.002
_refine_ls_shift/su_mean 0.000
_refine_ls_structure_factor_coef Fsqd
_refine_ls_weighting_details 'calc w=1/[\s^2^(Fo^2^)+(0.0182P)^2^+1.3685P] where P=(Fo^2^+2Fc^2^)/3'
_refine_ls_weighting_scheme calc
_refine_ls_wR_factor_gt 0.0675
_refine_ls_wR_factor_ref 0.0702
_reflns_number_gt 6072
_reflns_number_total 6719
_reflns_threshold_expression I>2\s(I)
_cod_data_source_file om500593s_si_002.cif
_cod_data_source_block alb204(4aBF4)
_cod_database_code 4084100

loop_
_symmetry_equiv_pos_as_xyz
'x, y, z'
'-x, -y, -z'

loop_
_atom_site_label
_atom_site_type_symbol
_atom_site_fract_x
_atom_site_fract_y
_atom_site_fract_z
_atom_site_U_iso_or_equiv
_atom_site_adp_type
_atom_site_occupancy
_atom_site_symmetry_multiplicity
_atom_site_calc_flag
_atom_site_refinement_flags
Ni Ni 0.74440(2) 0.65649(2) 0.717299(10) 0.01205(6) Uani 1 1 d .
C1 C 0.90683(19) 0.80537(16) 0.68696(8) 0.0125(3) Uani 1 1 d .
C2 C 1.06431(19) 0.90543(16) 0.72535(8) 0.0126(3) Uani 1 1 d .
C3 C 1.16142(18) 0.90435(17) 0.79406(8) 0.0137(3) Uani 1 1 d .
C4 C 1.2014(2) 0.78397(17) 0.80101(8) 0.0167(3) Uani 1 1 d .
H4 H 1.1675 0.7057 0.7615 0.020 Uiso 1 1 calc R
C5 C 1.2904(2) 0.77805(18) 0.86524(9) 0.0200(3) Uani 1 1 d .
H5 H 1.3193 0.6968 0.8695 0.024 Uiso 1 1 calc R
C6 C 1.3371(2) 0.89116(19) 0.92316(9) 0.0227(4) Uani 1 1 d .
H6 H 1.3974 0.8870 0.9673 0.027 Uiso 1 1 calc R
C7 C 1.2961(2) 1.01057(19) 0.91700(9) 0.0216(4) Uani 1 1 d .
H7 H 1.3277 1.0873 0.9570 0.026 Uiso 1 1 calc R
C8 C 1.2091(2) 1.01815(17) 0.85252(8) 0.0172(3) Uani 1 1 d .
H8 H 1.1822 1.1003 0.8482 0.021 Uiso 1 1 calc R
N1 N 0.88758(16) 0.86140(14) 0.62702(6) 0.0123(3) Uani 1 1 d .
C9 C 0.74707(19) 0.80388(17) 0.56479(8) 0.0153(3) Uani 1 1 d .
H9A H 0.6924 0.8739 0.5612 0.018 Uiso 1 1 calc R
H9B H 0.6625 0.7115 0.5709 0.018 Uiso 1 1 calc R
C10 C 0.8062(2) 0.77711(18) 0.49644(8) 0.0171(3) Uani 1 1 d .
H10A H 0.7107 0.7502 0.4555 0.021 Uiso 1 1 calc R
H10B H 0.8951 0.8687 0.4920 0.021 Uiso 1 1 calc R
C11 C 0.8746(2) 0.6581(2) 0.49296(9) 0.0226(4) Uani 1 1 d .
H11A H 0.7801 0.5627 0.4866 0.027 Uiso 1 1 calc R
H11B H 0.9525 0.6735 0.5387 0.027 Uiso 1 1 calc R
C12 C 0.9671(3) 0.6543(2) 0.43268(10) 0.0340(5) Uani 1 1 d .
H12A H 0.8901 0.6374 0.3871 0.051 Uiso 1 1 calc R
H12B H 1.0077 0.5757 0.4328 0.051 Uiso 1 1 calc R
H12C H 1.0628 0.7475 0.4394 0.051 Uiso 1 1 calc R
N2 N 1.01468(16) 0.98522(14) 0.62598(7) 0.0149(3) Uani 1 1 d .
N3 N 1.12004(16) 1.00937(14) 0.68687(7) 0.0134(3) Uani 1 1 d .
C13 C 1.2766(2) 1.13943(17) 0.70474(9) 0.0184(3) Uani 1 1 d .
H13A H 1.2851 1.1902 0.6649 0.028 Uiso 1 1 calc R
H13B H 1.3725 1.1111 0.7143 0.028 Uiso 1 1 calc R
H13C H 1.2771 1.2041 0.7471 0.028 Uiso 1 1 calc R
C14 C 0.73039(19) 0.80228(17) 0.78431(8) 0.0139(3) Uani 1 1 d .
C15 C 0.67475(19) 0.91197(16) 0.77284(8) 0.0131(3) Uani 1 1 d .
C16 C 0.5869(2) 0.93096(17) 0.70603(8) 0.0150(3) Uani 1 1 d .
C17 C 0.6484(2) 1.05797(18) 0.67912(8) 0.0178(3) Uani 1 1 d .
H17 H 0.7494 1.1364 0.7043 0.021 Uiso 1 1 calc R
C18 C 0.5616(2) 1.06935(19) 0.61554(9) 0.0215(4) Uani 1 1 d .
H18 H 0.6033 1.1558 0.5974 0.026 Uiso 1 1 calc R
C19 C 0.4138(2) 0.9547(2) 0.57825(9) 0.0232(4) Uani 1 1 d .
H19 H 0.3543 0.9633 0.5350 0.028 Uiso 1 1 calc R
C20 C 0.3536(2) 0.8279(2) 0.60441(9) 0.0228(4) Uani 1 1 d .
H20 H 0.2534 0.7491 0.5788 0.027 Uiso 1 1 calc R
C21 C 0.4395(2) 0.81588(18) 0.66785(9) 0.0185(3) Uani 1 1 d .
H21 H 0.3979 0.7288 0.6855 0.022 Uiso 1 1 calc R
N4 N 0.79552(16) 0.83963(14) 0.85608(7) 0.0148(3) Uani 1 1 d .
C22 C 0.8695(2) 0.76115(18) 0.90028(8) 0.0169(3) Uani 1 1 d .
H22A H 0.9562 0.8318 0.9408 0.020 Uiso 1 1 calc R
H22B H 0.9256 0.7122 0.8718 0.020 Uiso 1 1 calc R
C23 C 0.7382(2) 0.64833(18) 0.92855(8) 0.0181(3) Uani 1 1 d .
H23A H 0.6446 0.5841 0.8886 0.022 Uiso 1 1 calc R
H23B H 0.6917 0.6979 0.9619 0.022 Uiso 1 1 calc R
C24 C 0.8154(2) 0.5570(2) 0.96671(9) 0.0241(4) Uani 1 1 d .
H24A H 0.8742 0.5178 0.9351 0.029 Uiso 1 1 calc R
H24B H 0.9001 0.6201 1.0097 0.029 Uiso 1 1 calc R
C25 C 0.6853(3) 0.4319(2) 0.98828(10) 0.0287(4) Uani 1 1 d .
H25A H 0.6336 0.4703 1.0229 0.043 Uiso 1 1 calc R
H25B H 0.7398 0.3730 1.0097 0.043 Uiso 1 1 calc R
H25C H 0.5985 0.3713 0.9462 0.043 Uiso 1 1 calc R
N5 N 0.78589(17) 0.96005(15) 0.88879(7) 0.0170(3) Uani 1 1 d .
N6 N 0.71299(17) 1.00334(14) 0.83684(7) 0.0155(3) Uani 1 1 d .
C26 C 0.6853(2) 1.13728(18) 0.85388(9) 0.0212(4) Uani 1 1 d .
H26A H 0.7007 1.1649 0.9055 0.032 Uiso 1 1 calc R
H26B H 0.5706 1.1214 0.8308 0.032 Uiso 1 1 calc R
H26C H 0.7662 1.2153 0.8368 0.032 Uiso 1 1 calc R
C27 C 0.7803(2) 0.45610(17) 0.69607(9) 0.0208(3) Uani 1 1 d .
H27 H 0.8852 0.4482 0.6958 0.025 Uiso 1 1 calc R
C28 C 0.7046(2) 0.45565(17) 0.75373(9) 0.0220(4) Uani 1 1 d .
H28 H 0.7471 0.4451 0.7998 0.026 Uiso 1 1 calc R
C29 C 0.5514(2) 0.47391(17) 0.73171(10) 0.0235(4) Uani 1 1 d .
H29 H 0.4783 0.4843 0.7616 0.028 Uiso 1 1 calc R
C30 C 0.5265(2) 0.47396(18) 0.65812(10) 0.0237(4) Uani 1 1 d .
H30 H 0.4302 0.4758 0.6288 0.028 Uiso 1 1 calc R
C31 C 0.6715(2) 0.47077(17) 0.63676(9) 0.0221(4) Uani 1 1 d .
H31 H 0.6940 0.4772 0.5907 0.027 Uiso 1 1 calc R
B B 0.1224(2) 0.3703(2) 0.80680(10) 0.0198(4) Uani 1 1 d .
F1 F 0.03988(13) 0.43317(12) 0.84752(6) 0.0293(2) Uani 1 1 d .
F2 F 0.27338(13) 0.38059(12) 0.84758(5) 0.0281(2) Uani 1 1 d .
F3 F 0.15696(14) 0.44065(13) 0.75025(6) 0.0321(3) Uani 1 1 d .
F4 F 0.01912(13) 0.22363(11) 0.78053(6) 0.0304(2) Uani 1 1 d .

loop_
_atom_site_aniso_label
_atom_site_aniso_U_11
_atom_site_aniso_U_22
_atom_site_aniso_U_33
_atom_site_aniso_U_23
_atom_site_aniso_U_13
_atom_site_aniso_U_12
Ni 0.01357(10) 0.00837(10) 0.01224(10) 0.00231(7) 0.00277(7) 0.00201(8)
C1 0.0151(7) 0.0119(7) 0.0119(7) 0.0016(6) 0.0036(6) 0.0067(6)
C2 0.0150(7) 0.0106(7) 0.0125(7) 0.0028(6) 0.0046(6) 0.0045(6)
C3 0.0100(7) 0.0142(7) 0.0148(7) 0.0053(6) 0.0029(6) 0.0016(6)
C4 0.0159(8) 0.0152(8) 0.0171(8) 0.0028(6) 0.0029(6) 0.0042(6)
C5 0.0183(8) 0.0172(8) 0.0241(9) 0.0087(7) 0.0022(7) 0.0060(7)
C6 0.0198(8) 0.0234(9) 0.0177(8) 0.0078(7) -0.0039(6) 0.0023(7)
C7 0.0225(9) 0.0181(8) 0.0159(8) -0.0005(6) -0.0021(6) 0.0023(7)
C8 0.0173(8) 0.0132(8) 0.0178(8) 0.0032(6) 0.0015(6) 0.0034(6)
N1 0.0138(6) 0.0107(6) 0.0107(6) 0.0026(5) 0.0026(5) 0.0028(5)
C9 0.0151(8) 0.0160(8) 0.0129(7) 0.0024(6) -0.0009(6) 0.0056(6)
C10 0.0190(8) 0.0176(8) 0.0110(7) 0.0026(6) 0.0000(6) 0.0043(6)
C11 0.0235(9) 0.0300(10) 0.0159(8) 0.0029(7) 0.0027(7) 0.0133(8)
C12 0.0335(11) 0.0492(13) 0.0243(10) 0.0043(9) 0.0116(8) 0.0210(10)
N2 0.0167(7) 0.0131(6) 0.0131(6) 0.0037(5) 0.0032(5) 0.0036(5)
N3 0.0134(6) 0.0119(6) 0.0126(6) 0.0024(5) 0.0025(5) 0.0026(5)
C13 0.0165(8) 0.0144(8) 0.0191(8) 0.0031(6) 0.0051(6) -0.0001(6)
C14 0.0122(7) 0.0145(7) 0.0136(7) 0.0054(6) 0.0041(6) 0.0024(6)
C15 0.0129(7) 0.0120(7) 0.0138(7) 0.0025(6) 0.0049(6) 0.0036(6)
C16 0.0162(8) 0.0175(8) 0.0144(7) 0.0023(6) 0.0046(6) 0.0100(6)
C17 0.0211(8) 0.0160(8) 0.0181(8) 0.0023(6) 0.0048(6) 0.0095(7)
C18 0.0291(9) 0.0217(9) 0.0202(8) 0.0069(7) 0.0081(7) 0.0153(7)
C19 0.0259(9) 0.0330(10) 0.0163(8) 0.0044(7) 0.0014(7) 0.0194(8)
C20 0.0163(8) 0.0280(9) 0.0212(8) -0.0009(7) 0.0000(6) 0.0089(7)
C21 0.0162(8) 0.0191(8) 0.0207(8) 0.0037(7) 0.0048(6) 0.0073(7)
N4 0.0169(7) 0.0141(6) 0.0132(6) 0.0036(5) 0.0037(5) 0.0055(5)
C22 0.0176(8) 0.0196(8) 0.0150(7) 0.0074(6) 0.0026(6) 0.0081(7)
C23 0.0225(8) 0.0191(8) 0.0159(8) 0.0060(6) 0.0069(6) 0.0097(7)
C24 0.0347(10) 0.0275(9) 0.0187(8) 0.0109(7) 0.0089(7) 0.0185(8)
C25 0.0465(12) 0.0221(9) 0.0225(9) 0.0092(7) 0.0116(8) 0.0159(9)
N5 0.0206(7) 0.0162(7) 0.0144(6) 0.0030(5) 0.0046(5) 0.0072(6)
N6 0.0187(7) 0.0147(7) 0.0148(6) 0.0034(5) 0.0054(5) 0.0077(5)
C26 0.0286(9) 0.0181(8) 0.0205(8) 0.0022(7) 0.0079(7) 0.0129(7)
C27 0.0216(9) 0.0112(8) 0.0288(9) 0.0021(7) 0.0058(7) 0.0059(7)
C28 0.0341(10) 0.0089(7) 0.0195(8) 0.0050(6) 0.0042(7) 0.0044(7)
C29 0.0236(9) 0.0094(8) 0.0332(10) 0.0021(7) 0.0139(7) -0.0007(7)
C30 0.0190(8) 0.0104(8) 0.0320(10) -0.0018(7) -0.0052(7) 0.0009(7)
C31 0.0351(10) 0.0104(8) 0.0172(8) 0.0011(6) 0.0059(7) 0.0052(7)
B 0.0216(10) 0.0187(9) 0.0190(9) 0.0019(7) 0.0035(7) 0.0086(8)
F1 0.0309(6) 0.0307(6) 0.0306(6) 0.0023(5) 0.0125(5) 0.0161(5)
F2 0.0227(5) 0.0346(6) 0.0241(5) 0.0001(5) -0.0018(4) 0.0125(5)
F3 0.0407(7) 0.0394(7) 0.0279(6) 0.0150(5) 0.0137(5) 0.0238(5)
F4 0.0228(5) 0.0220(5) 0.0400(6) -0.0033(5) 0.0022(5) 0.0063(4)

loop_
_atom_type_symbol
_atom_type_description
_atom_type_scat_dispersion_real
_atom_type_scat_dispersion_imag
_atom_type_scat_source
C C 0.0033 0.0016 'International Tables Vol C Tables 4.2.6.8 and 6.1.1.4'
H H 0.0000 0.0000 'International Tables Vol C Tables 4.2.6.8 and 6.1.1.4'
B B 0.0013 0.0007 'International Tables Vol C Tables 4.2.6.8 and 6.1.1.4'
N N 0.0061 0.0033 'International Tables Vol C Tables 4.2.6.8 and 6.1.1.4'
F F 0.0171 0.0103 'International Tables Vol C Tables 4.2.6.8 and 6.1.1.4'
Ni Ni 0.3393 1.1124 'International Tables Vol C Tables 4.2.6.8 and 6.1.1.4'

loop_
_geom_angle_atom_site_label_1
_geom_angle_atom_site_label_2
_geom_angle_atom_site_label_3
_geom_angle
C1 Ni C14 87.83(6)
C1 Ni C29 169.73(7)
C14 Ni C29 100.48(7)
C1 Ni C31 105.05(7)
C14 Ni C31 160.63(7)
C29 Ni C31 65.41(7)
C1 Ni C30 130.84(7)
C14 Ni C30 122.15(7)
C29 Ni C30 39.16(7)
C31 Ni C30 38.62(7)
C1 Ni C27 110.53(6)
C14 Ni C27 148.31(7)
C29 Ni C27 64.99(7)
C31 Ni C27 39.46(7)
C30 Ni C27 65.12(7)
C1 Ni C28 141.67(7)
C14 Ni C28 113.56(7)
C29 Ni C28 39.34(7)
C31 Ni C28 64.67(6)
C30 Ni C28 65.05(7)
C27 Ni C28 37.51(7)
N1 C1 C2 101.83(13)
N1 C1 Ni 128.26(11)
C2 C1 Ni 128.78(11)
N3 C2 C1 107.27(13)
N3 C2 C3 123.56(14)
C1 C2 C3 129.16(14)
C4 C3 C8 119.68(14)
C4 C3 C2 118.71(14)
C8 C3 C2 121.57(14)
C5 C4 C3 120.35(15)
C5 C4 H4 119.8
C3 C4 H4 119.8
C6 C5 C4 119.72(16)
C6 C5 H5 120.1
C4 C5 H5 120.1
C5 C6 C7 120.34(15)
C5 C6 H6 119.8
C7 C6 H6 119.8
C6 C7 C8 120.21(15)
C6 C7 H7 119.9
C8 C7 H7 119.9
C7 C8 C3 119.67(15)
C7 C8 H8 120.2
C3 C8 H8 120.2
N2 N1 C1 114.92(12)
N2 N1 C9 116.44(12)
C1 N1 C9 128.64(13)
N1 C9 C10 111.54(13)
N1 C9 H9A 109.3
C10 C9 H9A 109.3
N1 C9 H9B 109.3
C10 C9 H9B 109.3
H9A C9 H9B 108.0
C11 C10 C9 113.57(13)
C11 C10 H10A 108.9
C9 C10 H10A 108.9
C11 C10 H10B 108.9
C9 C10 H10B 108.9
H10A C10 H10B 107.7
C10 C11 C12 112.95(15)
C10 C11 H11A 109.0
C12 C11 H11A 109.0
C10 C11 H11B 109.0
C12 C11 H11B 109.0
H11A C11 H11B 107.8
C11 C12 H12A 109.5
C11 C12 H12B 109.5
H12A C12 H12B 109.5
C11 C12 H12C 109.5
H12A C12 H12C 109.5
H12B C12 H12C 109.5
N3 N2 N1 103.03(12)
N2 N3 C2 112.94(13)
N2 N3 C13 118.57(13)
C2 N3 C13 128.50(13)
N3 C13 H13A 109.5
N3 C13 H13B 109.5
H13A C13 H13B 109.5
N3 C13 H13C 109.5
H13A C13 H13C 109.5
H13B C13 H13C 109.5
N4 C14 C15 102.11(13)
N4 C14 Ni 128.17(12)
C15 C14 Ni 129.11(12)
N6 C15 C14 107.18(13)
N6 C15 C16 123.97(14)
C14 C15 C16 128.83(14)
C21 C16 C17 119.33(15)
C21 C16 C15 118.32(14)
C17 C16 C15 122.33(14)
C18 C17 C16 119.92(16)
C18 C17 H17 120.0
C16 C17 H17 120.0
C17 C18 C19 120.35(16)
C17 C18 H18 119.8
C19 C18 H18 119.8
C20 C19 C18 119.84(16)
C20 C19 H19 120.1
C18 C19 H19 120.1
C21 C20 C19 120.09(16)
C21 C20 H20 120.0
C19 C20 H20 120.0
C20 C21 C16 120.46(16)
C20 C21 H21 119.8
C16 C21 H21 119.8
N5 N4 C14 114.90(13)
N5 N4 C22 117.36(12)
C14 N4 C22 127.72(13)
N4 C22 C23 112.15(13)
N4 C22 H22A 109.2
C23 C22 H22A 109.2
N4 C22 H22B 109.2
C23 C22 H22B 109.2
H22A C22 H22B 107.9
C22 C23 C24 110.67(14)
C22 C23 H23A 109.5
C24 C23 H23A 109.5
C22 C23 H23B 109.5
C24 C23 H23B 109.5
H23A C23 H23B 108.1
C25 C24 C23 112.57(15)
C25 C24 H24A 109.1
C23 C24 H24A 109.1
C25 C24 H24B 109.1
C23 C24 H24B 109.1
H24A C24 H24B 107.8
C24 C25 H25A 109.5
C24 C25 H25B 109.5
H25A C25 H25B 109.5
C24 C25 H25C 109.5
H25A C25 H25C 109.5
H25B C25 H25C 109.5
N6 N5 N4 103.44(12)
N5 N6 C15 112.36(13)
N5 N6 C26 118.30(13)
C15 N6 C26 129.34(14)
N6 C26 H26A 109.5
N6 C26 H26B 109.5
H26A C26 H26B 109.5
N6 C26 H26C 109.5
H26A C26 H26C 109.5
H26B C26 H26C 109.5
C28 C27 C31 107.62(15)
C28 C27 Ni 71.35(10)
C31 C27 Ni 68.45(9)
C28 C27 H27 126.2
C31 C27 H27 126.2
Ni C27 H27 125.6
C27 C28 C29 107.91(15)
C27 C28 Ni 71.13(10)
C29 C28 Ni 67.40(9)
C27 C28 H28 126.0
C29 C28 H28 126.0
Ni C28 H28 127.0
C30 C29 C28 108.67(15)
C30 C29 Ni 72.62(10)
C28 C29 Ni 73.26(10)
C30 C29 H29 125.7
C28 C29 H29 125.7
Ni C29 H29 120.2
C31 C30 C29 106.78(15)
C31 C30 Ni 69.48(10)
C29 C30 Ni 68.23(9)
C31 C30 H30 126.6
C29 C30 H30 126.6
Ni C30 H30 127.2
C30 C31 C27 108.69(15)
C30 C31 Ni 71.90(10)
C27 C31 Ni 72.09(9)
C30 C31 H31 125.7
C27 C31 H31 125.7
Ni C31 H31 122.0
F1 B F2 110.75(14)
F1 B F3 109.96(15)
F2 B F3 108.74(15)
F1 B F4 108.79(15)
F2 B F4 109.00(14)
F3 B F4 109.58(14)

loop_
_geom_bond_atom_site_label_1
_geom_bond_atom_site_label_2
_geom_bond_distance
Ni C1 1.8822(16)
Ni C14 1.8863(16)
Ni C29 2.0788(16)
Ni C31 2.1049(16)
Ni C30 2.1362(17)
Ni C27 2.1535(16)
Ni C28 2.1562(16)
C1 N1 1.3721(19)
C1 C2 1.396(2)
C2 N3 1.3543(19)
C2 C3 1.473(2)
C3 C4 1.397(2)
C3 C8 1.397(2)
C4 C5 1.387(2)
C4 H4 0.9500
C5 C6 1.387(2)
C5 H5 0.9500
C6 C7 1.389(3)
C6 H6 0.9500
C7 C8 1.390(2)
C7 H7 0.9500
C8 H8 0.9500
N1 N2 1.3390(18)
N1 C9 1.4677(19)
C9 C10 1.524(2)
C9 H9A 0.9900
C9 H9B 0.9900
C10 C11 1.522(2)
C10 H10A 0.9900
C10 H10B 0.9900
C11 C12 1.526(2)
C11 H11A 0.9900
C11 H11B 0.9900
C12 H12A 0.9800
C12 H12B 0.9800
C12 H12C 0.9800
N2 N3 1.3182(18)
N3 C13 1.463(2)
C13 H13A 0.9800
C13 H13B 0.9800
C13 H13C 0.9800
C14 N4 1.3701(19)
C14 C15 1.390(2)
C15 N6 1.364(2)
C15 C16 1.476(2)
C16 C21 1.397(2)
C16 C17 1.399(2)
C17 C18 1.389(2)
C17 H17 0.9500
C18 C19 1.392(3)
C18 H18 0.9500
C19 C20 1.388(3)
C19 H19 0.9500
C20 C21 1.386(2)
C20 H20 0.9500
C21 H21 0.9500
N4 N5 1.3330(19)
N4 C22 1.470(2)
C22 C23 1.521(2)
C22 H22A 0.9900
C22 H22B 0.9900
C23 C24 1.527(2)
C23 H23A 0.9900
C23 H23B 0.9900
C24 C25 1.514(3)
C24 H24A 0.9900
C24 H24B 0.9900
C25 H25A 0.9800
C25 H25B 0.9800
C25 H25C 0.9800
N5 N6 1.3176(19)
N6 C26 1.462(2)
C26 H26A 0.9800
C26 H26B 0.9800
C26 H26C 0.9800
C27 C28 1.386(2)
C27 C31 1.438(2)
C27 H27 0.9500
C28 C29 1.427(3)
C28 H28 0.9500
C29 C30 1.413(3)
C29 H29 0.9500
C30 C31 1.403(3)
C30 H30 0.9500
C31 H31 0.9500
B F1 1.389(2)
B F2 1.393(2)
B F3 1.395(2)
B F4 1.397(2)

loop_
_geom_torsion_atom_site_label_1
_geom_torsion_atom_site_label_2
_geom_torsion_atom_site_label_3
_geom_torsion_atom_site_label_4
_geom_torsion
C14 Ni C1 N1 -103.51(14)
C29 Ni C1 N1 40.7(5)
C31 Ni C1 N1 61.83(14)
C30 Ni C1 N1 28.65(17)
C27 Ni C1 N1 102.97(14)
C28 Ni C1 N1 129.84(13)
C14 Ni C1 C2 62.13(14)
C29 Ni C1 C2 -153.7(3)
C31 Ni C1 C2 -132.54(14)
C30 Ni C1 C2 -165.71(13)
C27 Ni C1 C2 -91.39(15)
C28 Ni C1 C2 -64.52(18)
N1 C1 C2 N3 1.33(16)
Ni C1 C2 N3 -167.19(11)
N1 C1 C2 C3 -177.43(15)
Ni C1 C2 C3 14.0(2)
N3 C2 C3 C4 -121.50(17)
C1 C2 C3 C4 57.1(2)
N3 C2 C3 C8 60.6(2)
C1 C2 C3 C8 -120.81(18)
C8 C3 C4 C5 -1.0(2)
C2 C3 C4 C5 -178.97(14)
C3 C4 C5 C6 1.2(2)
C4 C5 C6 C7 -0.4(3)
C5 C6 C7 C8 -0.5(3)
C6 C7 C8 C3 0.7(3)
C4 C3 C8 C7 0.1(2)
C2 C3 C8 C7 177.98(15)
C2 C1 N1 N2 -1.18(16)
Ni C1 N1 N2 167.43(11)
C2 C1 N1 C9 179.00(14)
Ni C1 N1 C9 -12.4(2)
N2 N1 C9 C10 57.58(17)
C1 N1 C9 C10 -122.60(16)
N1 C9 C10 C11 65.46(18)
C9 C10 C11 C12 -167.68(15)
C1 N1 N2 N3 0.52(16)
C9 N1 N2 N3 -179.63(12)
N1 N2 N3 C2 0.43(16)
N1 N2 N3 C13 -179.42(13)
C1 C2 N3 N2 -1.17(17)
C3 C2 N3 N2 177.68(14)
C1 C2 N3 C13 178.65(14)
C3 C2 N3 C13 -2.5(2)
C1 Ni C14 N4 -104.53(14)
C29 Ni C14 N4 81.56(15)
C31 Ni C14 N4 123.0(2)
C30 Ni C14 N4 116.95(14)
C27 Ni C14 N4 22.8(2)
C28 Ni C14 N4 42.59(16)
C1 Ni C14 C15 64.88(15)
C29 Ni C14 C15 -109.03(15)
C31 Ni C14 C15 -67.6(3)
C30 Ni C14 C15 -73.64(16)
C27 Ni C14 C15 -167.78(13)
C28 Ni C14 C15 -148.00(14)
N4 C14 C15 N6 0.87(16)
Ni C14 C15 N6 -170.63(11)
N4 C14 C15 C16 -177.86(15)
Ni C14 C15 C16 10.6(3)
N6 C15 C16 C21 -124.40(17)
C14 C15 C16 C21 54.1(2)
N6 C15 C16 C17 57.3(2)
C14 C15 C16 C17 -124.18(18)
C21 C16 C17 C18 0.9(2)
C15 C16 C17 C18 179.24(14)
C16 C17 C18 C19 -0.2(2)
C17 C18 C19 C20 -0.6(3)
C18 C19 C20 C21 0.6(3)
C19 C20 C21 C16 0.1(2)
C17 C16 C21 C20 -0.9(2)
C15 C16 C21 C20 -179.23(15)
C15 C14 N4 N5 -0.36(17)
Ni C14 N4 N5 171.25(11)
C15 C14 N4 C22 178.04(14)
Ni C14 N4 C22 -10.4(2)
N5 N4 C22 C23 89.41(17)
C14 N4 C22 C23 -88.96(19)
N4 C22 C23 C24 173.31(13)
C22 C23 C24 C25 -173.30(14)
C14 N4 N5 N6 -0.31(17)
C22 N4 N5 N6 -178.88(13)
N4 N5 N6 C15 0.90(17)
N4 N5 N6 C26 -178.72(13)
C14 C15 N6 N5 -1.16(18)
C16 C15 N6 N5 177.65(14)
C14 C15 N6 C26 178.40(15)
C16 C15 N6 C26 -2.8(3)
C1 Ni C27 C28 152.59(10)
C14 Ni C27 C28 30.61(18)
C29 Ni C27 C28 -37.44(11)
C31 Ni C27 C28 -118.48(15)
C30 Ni C27 C28 -80.82(11)
C1 Ni C27 C31 -88.93(11)
C14 Ni C27 C31 149.09(12)
C29 Ni C27 C31 81.03(11)
C30 Ni C27 C31 37.66(10)
C28 Ni C27 C31 118.48(15)
C31 C27 C28 C29 -1.57(18)
Ni C27 C28 C29 57.50(11)
C31 C27 C28 Ni -59.07(11)
C1 Ni C28 C27 -44.03(15)
C14 Ni C28 C27 -163.03(10)
C29 Ni C28 C27 119.62(15)
C31 Ni C28 C27 38.18(10)
C30 Ni C28 C27 81.02(11)
C1 Ni C28 C29 -163.66(11)
C14 Ni C28 C29 77.34(11)
C31 Ni C28 C29 -81.45(11)
C30 Ni C28 C29 -38.60(10)
C27 Ni C28 C29 -119.62(15)
C27 C28 C29 C30 4.65(19)
Ni C28 C29 C30 64.47(11)
C27 C28 C29 Ni -59.83(12)
C1 Ni C29 C30 -14.4(4)
C14 Ni C29 C30 129.06(11)
C31 Ni C29 C30 -36.99(10)
C27 Ni C29 C30 -80.65(11)
C28 Ni C29 C30 -116.39(14)
C1 Ni C29 C28 101.9(4)
C14 Ni C29 C28 -114.56(10)
C31 Ni C29 C28 79.40(11)
C30 Ni C29 C28 116.39(14)
C27 Ni C29 C28 35.74(10)
C28 C29 C30 C31 -5.87(18)
Ni C29 C30 C31 59.03(11)
C28 C29 C30 Ni -64.89(11)
C1 Ni C30 C31 57.85(13)
C14 Ni C30 C31 176.81(10)
C29 Ni C30 C31 -118.78(15)
C27 Ni C30 C31 -38.47(10)
C28 Ni C30 C31 -80.00(11)
C1 Ni C30 C29 176.63(10)
C14 Ni C30 C29 -64.41(12)
C31 Ni C30 C29 118.78(15)
C27 Ni C30 C29 80.31(11)
C28 Ni C30 C29 38.78(10)
C29 C30 C31 C27 4.89(18)
Ni C30 C31 C27 63.12(11)
C29 C30 C31 Ni -58.23(11)
C28 C27 C31 C30 -2.09(19)
Ni C27 C31 C30 -63.00(12)
C28 C27 C31 Ni 60.91(12)
C1 Ni C31 C30 -138.45(10)
C14 Ni C31 C30 -8.2(3)
C29 Ni C31 C30 37.49(11)
C27 Ni C31 C30 117.38(15)
C28 Ni C31 C30 81.07(11)
C1 Ni C31 C27 104.17(10)
C14 Ni C31 C27 -125.6(2)
C29 Ni C31 C27 -79.89(11)
C30 Ni C31 C27 -117.38(15)
C28 Ni C31 C27 -36.31(10)
